data_4021652
loop_
_publ_author_name
'Valeria B. Arce'
'Carlos O. Della V\'edova'
'Anthony J. Downs'
'Simon Parsons'
'Rosana M. Romano'

_publ_section_title
;
 Trichloromethyl Chloroformate ("Diphosgene"), ClC(O)OCCl~3~:
 Structure and Conformational Properties in the Gaseous
 and Condensed Phases
;
_journal_name_full 'Journal of Organic Chemistry'
_journal_page_first 3423
_journal_page_last 3428
_journal_paper_doi 10.1021/jo052260a
_journal_volume 71
_journal_year 2006
_chemical_compound_source
;
?
;
_chemical_formula_moiety ClC(O)OCl3
_chemical_formula_sum 'C2 Cl4 O2'
_chemical_formula_weight 197.83
_chemical_melting_point ?
_chemical_name_systematic
;                                                                               
?                                                                               
;
_space_group_IT_number 14
_symmetry_cell_setting monoclinic
_symmetry_space_group_name_Hall '-P 2yn'
_symmetry_space_group_name_H-M 'P 1 21/n 1'
_atom_sites_solution_hydrogens N/A
_atom_sites_solution_primary Patterson
_audit_creation_date 02-12-06
_audit_creation_method CRYSTALS_ver_12-03-99
_cell_angle_alpha 90
_cell_angle_beta 102.443(2)
_cell_angle_gamma 90
_cell_formula_units_Z 4
_cell_length_a 5.5578(5)
_cell_length_b 14.2895(12)
_cell_length_c 8.6246(7)
_cell_measurement_reflns_used 3287
_cell_measurement_temperature 150
_cell_measurement_theta_max 29
_cell_measurement_theta_min 3
_cell_volume 668.9(1)
_computing_cell_refinement
; 
 SAINT (Siemens ,1995) 
;
_computing_data_collection
; 
 SMART (Siemens, 1993) 
;
_computing_data_reduction
; 
 SAINT (Siemens ,1995) 
;
_computing_molecular_graphics
; 
 CAMERON (Watkin et al 1996) 
;
_computing_publication_material
; 
 CRYSTALS (Watkin et al 2001) 
;
_computing_structure_refinement
; 
 CRYSTALS (Watkin et al 2001) 
;
_computing_structure_solution
; 
 DIRDIF-96 (Beurskens et al 1996) 
;
_diffrn_ambient_temperature 150
_diffrn_measured_fraction_theta_max 0.920
_diffrn_measurement_device_type
; 
Bruker SMART 
;
_diffrn_measurement_method '\f & \w scans'
_diffrn_radiation_monochromator graphite
_diffrn_radiation_type 'Mo K\a'
_diffrn_radiation_wavelength 0.71073
_diffrn_reflns_av_R_equivalents 0.03
_diffrn_reflns_limit_h_max 7
_diffrn_reflns_limit_h_min -7
_diffrn_reflns_limit_k_max 19
_diffrn_reflns_limit_k_min 0
_diffrn_reflns_limit_l_max 11
_diffrn_reflns_limit_l_min 0
_diffrn_reflns_number 1594
_diffrn_reflns_theta_max 28.73
_diffrn_reflns_theta_min 2.81
_diffrn_standards_decay_% 0.00
_diffrn_standards_interval_count 0
_diffrn_standards_interval_time 0
_diffrn_standards_number 0
_exptl_absorpt_coefficient_mu 1.674
_exptl_absorpt_correction_T_max 1.00
_exptl_absorpt_correction_T_min 0.679
_exptl_absorpt_correction_type multi-scan
_exptl_absorpt_process_details
; 
 SADABS (Siemens, 1996) 
;
_exptl_crystal_colour ' colourless '
_exptl_crystal_density_diffrn 1.964
_exptl_crystal_density_meas ?
_exptl_crystal_description ' cylinder '
_exptl_crystal_F_000 386.491
_exptl_crystal_size_max 1.50
_exptl_crystal_size_mid 0.25
_exptl_crystal_size_min 0.25
_refine_diff_density_max 0.48
_refine_diff_density_min -0.39
_refine_ls_extinction_method None
_refine_ls_goodness_of_fit_ref 1.0420
_refine_ls_hydrogen_treatment N/A
_refine_ls_matrix_type full
_refine_ls_number_parameters 73
_refine_ls_number_reflns 1482
_refine_ls_R_factor_gt 0.0248
_refine_ls_shift/su_max 0.000585
_refine_ls_structure_factor_coef F
_refine_ls_weighting_details
;
 Method= Tukey and Prince 
 W = [weight] * [1-(deltaF/6*sigmaF)^2]^2 
 
 1.04 1.09 0.744 
;
_refine_ls_weighting_scheme calc
_refine_ls_wR_factor_ref 0.0271
_reflns_limit_h_max 7
_reflns_limit_h_min -7
_reflns_limit_k_max 19
_reflns_limit_k_min 0
_reflns_limit_l_max 11
_reflns_limit_l_min 0
_reflns_number_gt 1482
_reflns_number_total 1594
_reflns_threshold_expression >2.00\s(I)
_cod_data_source_file jo052260asi20060222_050250.cif
_cod_depositor_comments
;
The following automatic conversions were performed:
'_symmetry_cell_setting' value 'Monoclinic ' changed to 'monoclinic'
according to '/home/saulius/struct/CIF-dictionaries/cif_core.dic'
dictionary named 'cif_core.dic' version 2.4.1 from 2010-06-29.

Automatic conversion script
Id: cif_fix_enum 1527 2010-12-29 10:47:43Z saulius 

The following automatic conversions were performed:

'_chemical_melting_point' value 'not measured' was changed to '?' -
the value is undefined or not given.

Automatic conversion script
Id: cif_fix_values 1646 2011-03-28 12:23:43Z adriana 
;
_cod_original_sg_symbol_H-M 'P 21/n'
_cod_original_formula_sum ' C2 Cl4 O2 '
_cod_database_code 4021652

loop_
_symmetry_equiv_pos_as_xyz
x,y,z
-x,-y,-z
-x+1/2,y+1/2,-z+1/2
x+1/2,-y+1/2,z+1/2

loop_
_atom_site_label
_atom_site_type_symbol
_atom_site_fract_x
_atom_site_fract_y
_atom_site_fract_z
_atom_site_U_iso_or_equiv
_atom_site_occupancy
_atom_site_adp_type
Cl1 Cl 0.30321(5) -0.217671(19) 0.44666(3) 0.0417 1.0000 Uani
C2 C 0.16030(16) -0.18446(6) 0.59737(12) 0.0268 1.0000 Uani
O3 O 0.04406(16) -0.23478(5) 0.6614(1) 0.0366 1.0000 Uani
O4 O 0.20957(11) -0.09174(4) 0.62644(7) 0.0233 1.0000 Uani
C5 C 0.11768(15) -0.04818(6) 0.7498(1) 0.0218 1.0000 Uani
Cl6 Cl 0.22243(4) 0.068271(15) 0.74976(3) 0.0305 1.0000 Uani
Cl7 Cl -0.20710(4) -0.050196(17) 0.70939(3) 0.0304 1.0000 Uani
Cl8 Cl 0.24316(5) -0.100281(18) 0.93473(3) 0.0342 1.0000 Uani

loop_
_atom_site_aniso_label
_atom_site_aniso_U_11
_atom_site_aniso_U_22
_atom_site_aniso_U_33
_atom_site_aniso_U_23
_atom_site_aniso_U_13
_atom_site_aniso_U_12
Cl1 0.05037(17) 0.03449(15) 0.04781(17) -0.0082(1) 0.02722(13) 0.0073(1)
C2 0.0285(4) 0.0217(4) 0.0317(4) -0.0018(3) 0.0093(4) 0.0035(3)
O3 0.0469(4) 0.0248(3) 0.0422(4) -0.0031(3) 0.0188(3) -0.0059(3)
O4 0.0229(3) 0.0213(3) 0.0279(3) -0.0015(2) 0.0099(2) 0.0005(2)
C5 0.0194(4) 0.0220(4) 0.0237(4) -0.0015(3) 0.0042(3) -0.0001(3)
Cl6 0.02931(14) 0.02085(13) 0.03973(16) -0.00385(7) 0.0036(1) -0.00269(7)
Cl7 0.01805(13) 0.03568(14) 0.03823(15) -0.00519(8) 0.0076(1) 0.00022(7)
Cl8 0.03718(14) 0.03710(15) 0.02502(13) 0.00346(8) -0.0008(1) -0.00307(9)

loop_
_atom_type_symbol
_atom_type_scat_dispersion_real
_atom_type_scat_dispersion_imag
_atom_type_scat_Cromer_Mann_a1
_atom_type_scat_Cromer_Mann_b1
_atom_type_scat_Cromer_Mann_a2
_atom_type_scat_Cromer_Mann_b2
_atom_type_scat_Cromer_Mann_a3
_atom_type_scat_Cromer_Mann_b3
_atom_type_scat_Cromer_Mann_a4
_atom_type_scat_Cromer_Mann_b4
_atom_type_scat_Cromer_Mann_c
_atom_type_scat_source
'C   ' 0.0033 0.0016 2.3100 20.8439 1.0200 10.2075 1.5886 0.5687 0.8650 51.6512 0.2156 International_Tables_Vol_IV_Table_2.2B
'O   ' 0.0106 0.0060 3.0485 13.2771 2.2868 5.7011 1.5463 0.3239 0.8670 32.9089 0.2508 International_Tables_Vol_IV_Table_2.2B
'Cl  ' 0.1484 0.1585 11.4604 0.0104 7.1964 1.1662 6.2556 18.5194 1.6455 47.7784 -9.5574 International_Tables_Vol_IV_Table_2.2B

loop_
_geom_angle_atom_site_label_1
_geom_angle_atom_site_label_2
_geom_angle_atom_site_label_3
_geom_angle
_geom_angle_publ_flag
Cl1 C2 O3 124.80(7) yes
Cl1 C2 O4 107.34(6) yes
O3 C2 O4 127.86(9) yes
C2 O4 C5 118.23(7) yes
O4 C5 Cl6 103.98(6) yes
O4 C5 Cl7 111.28(6) yes
Cl6 C5 Cl7 109.84(4) yes
O4 C5 Cl8 110.92(6) yes
Cl6 C5 Cl8 109.44(5) yes
Cl7 C5 Cl8 111.15(5) yes

loop_
_geom_bond_atom_site_label_1
_geom_bond_atom_site_label_2
_geom_bond_distance
_geom_bond_publ_flag
Cl1 C2 1.729(1) yes
C2 O3 1.1802(12) yes
C2 O4 1.365(1) yes
O4 C5 1.419(1) yes
C5 Cl6 1.7629(8) yes
C5 Cl7 1.7633(9) yes
C5 Cl8 1.7620(9) yes

loop_
_cod_related_entry_id
_cod_related_entry_database
_cod_related_entry_code
1 ChemSpider 21154424
